data_7013160
loop_
_publ_author_name
'Subhan, Md. Abdus'
'Suzuki, Takayoshi'
'Fuyuhiro, Akira'
'Kaizaki, Sumio'

_publ_section_title
;
 Synthesis, X-ray structures and NIR chiroptical properties of a series of
 dinuclear lanthanide(III) complexes [Ln~2~{\m-(S- or RS-pba)}~4~(HBpz~3~)~2~];
 novel configurational chirality due to non-bonding Ln&#x22EF;O interactions
;
_journal_coden_ASTM DTARAF
_journal_issue 19
_journal_name_full 'Dalton Transactions'
_journal_page_first 3785
_journal_page_last 3791
_journal_paper_doi 10.1039/b304928k
_journal_year 2003
_chemical_formula_sum 'C58 H66 B2 Gd2 N12 O8'
_chemical_formula_weight 1395.35
_chemical_name_common
;
Tetrakis(mu-2-
phenylbutyrate)bis(hydoridotris(pyrazolyl)borate) digadolinium(iii)
;
_chemical_name_systematic
;
Tetrakis(\m-2-phenylbutyrate)bis(hydoridotris(pyrazolyl)borate)
digadolinium(III)
;
_space_group_IT_number 2
_symmetry_cell_setting triclinic
_symmetry_space_group_name_Hall '-P 1'
_symmetry_space_group_name_H-M 'P -1'
_atom_sites_solution_hydrogens geom
_atom_sites_solution_primary direct
_atom_sites_solution_secondary difmap
_audit_creation_method SHELXL-97
_cell_angle_alpha 80.72(2)
_cell_angle_beta 68.804(17)
_cell_angle_gamma 65.780(19)
_cell_formula_units_Z 1
_cell_length_a 11.610(3)
_cell_length_b 12.185(3)
_cell_length_c 12.622(3)
_cell_measurement_reflns_used 25
_cell_measurement_temperature 296(2)
_cell_measurement_theta_max 15.0
_cell_measurement_theta_min 14.9
_cell_volume 1518.1(7)
_computing_cell_refinement 'MSC/AFC Diffractometer Control'
_computing_data_collection 'MSC/AFC Diffractometer Control'
_computing_data_reduction 'teXsan Ver. 1.11'
_computing_molecular_graphics ORTEP
_computing_publication_material 'SHELXL-97 and teXsan Ver. 1.11'
_computing_structure_refinement SHELXL-97
_computing_structure_solution SHELXS-86
_diffrn_ambient_temperature 296(2)
_diffrn_measured_fraction_theta_full 0.982
_diffrn_measured_fraction_theta_max 0.982
_diffrn_measurement_device_type 'Rigaku AFC5R'
_diffrn_measurement_method \w-2\q
_diffrn_radiation_monochromator graphite
_diffrn_radiation_source 'rotating anode'
_diffrn_radiation_type 'Mo K\a'
_diffrn_radiation_wavelength 0.71069
_diffrn_reflns_av_R_equivalents 0.0185
_diffrn_reflns_av_sigmaI/netI 0.0226
_diffrn_reflns_limit_h_max 0
_diffrn_reflns_limit_h_min -16
_diffrn_reflns_limit_k_max 15
_diffrn_reflns_limit_k_min -15
_diffrn_reflns_limit_l_max 16
_diffrn_reflns_limit_l_min -17
_diffrn_reflns_number 9095
_diffrn_reflns_theta_full 30.00
_diffrn_reflns_theta_max 30.00
_diffrn_reflns_theta_min 2.50
_diffrn_standards_decay_% 2.83
_diffrn_standards_interval_count 150
_diffrn_standards_number 3
_exptl_absorpt_coefficient_mu 2.228
_exptl_absorpt_correction_T_max 0.666
_exptl_absorpt_correction_T_min 0.485
_exptl_absorpt_correction_type integration
_exptl_absorpt_process_details Coppens_numerical
_exptl_crystal_colour colorless
_exptl_crystal_density_diffrn 1.526
_exptl_crystal_density_method 'not measured'
_exptl_crystal_description prism
_exptl_crystal_F_000 700
_exptl_crystal_size_max 0.40
_exptl_crystal_size_mid 0.30
_exptl_crystal_size_min 0.20
_refine_diff_density_max 3.932
_refine_diff_density_min -2.068
_refine_diff_density_rms 0.126
_refine_ls_extinction_method none
_refine_ls_goodness_of_fit_ref 1.079
_refine_ls_hydrogen_treatment
;
constr
except for those bound to the disordered C atoms which were not included
;
_refine_ls_matrix_type full
_refine_ls_number_parameters 416
_refine_ls_number_reflns 8692
_refine_ls_number_restraints 0
_refine_ls_restrained_S_all 1.079
_refine_ls_R_factor_all 0.0568
_refine_ls_R_factor_gt 0.0465
_refine_ls_shift/su_max 0.042
_refine_ls_shift/su_mean 0.001
_refine_ls_structure_factor_coef Fsqd
_refine_ls_weighting_details 'calc w=1/[\s^2^(Fo^2^)+(0.0745P)^2^+2.2276P] where P=(Fo^2^+2Fc^2^)/3'
_refine_ls_weighting_scheme calc
_refine_ls_wR_factor_gt 0.1260
_refine_ls_wR_factor_ref 0.1322
_reflns_number_gt 7521
_reflns_number_total 8692
_reflns_threshold_expression 'I > 2\s(I)'
_cod_data_source_file b304928k.txt
_cod_data_source_block Gd2RSpba
_cod_original_cell_volume 1518.1(6)
_cod_database_code 7013160

loop_
_symmetry_equiv_pos_as_xyz
'x, y, z'
'-x, -y, -z'

loop_
_atom_site_label
_atom_site_type_symbol
_atom_site_fract_x
_atom_site_fract_y
_atom_site_fract_z
_atom_site_U_iso_or_equiv
_atom_site_adp_type
_atom_site_occupancy
_atom_site_symmetry_multiplicity
_atom_site_calc_flag
_atom_site_refinement_flags
_atom_site_disorder_assembly
_atom_site_disorder_group
Gd Gd 0.122286(18) 0.490352(18) 0.083834(16) 0.04183(8) Uani 1 1 d . . .
O1 O 0.1766(4) 0.5713(4) -0.0991(3) 0.0634(9) Uani 1 1 d . . .
O2 O 0.0251(4) 0.6046(4) -0.1809(3) 0.0597(8) Uani 1 1 d . . .
O3 O 0.2507(4) 0.3067(4) -0.0172(4) 0.0687(10) Uani 1 1 d . . .
O4 O 0.0816(4) 0.3672(4) -0.0786(3) 0.0648(9) Uani 1 1 d . . .
N11 N 0.3130(4) 0.3873(4) 0.2621(3) 0.0513(8) Uani 1 1 d . . .
N12 N 0.2660(4) 0.3496(4) 0.1973(4) 0.0526(9) Uani 1 1 d . . .
N21 N 0.3227(4) 0.5822(4) 0.1652(4) 0.0530(9) Uani 1 1 d . . .
N22 N 0.2745(4) 0.5907(4) 0.0788(4) 0.0534(9) Uani 1 1 d . . .
N31 N 0.1210(4) 0.5812(4) 0.3303(3) 0.0507(8) Uani 1 1 d . . .
N32 N 0.0393(4) 0.5790(4) 0.2763(3) 0.0528(9) Uani 1 1 d . . .
C1 C 0.1313(5) 0.6063(5) -0.1789(4) 0.0510(10) Uani 1 1 d . . .
C2A C 0.2202(12) 0.6619(13) -0.2718(9) 0.041(2) Uani 0.50 1 d P . .
C2B C 0.1976(17) 0.6511(16) -0.3002(11) 0.065(4) Uani 0.50 1 d P . .
C3A C 0.2754(9) 0.5826(8) -0.3807(7) 0.0430(17) Uani 0.50 1 d P . .
C3B C 0.339(2) 0.5862(18) -0.3386(16) 0.117(7) Uani 0.50 1 d P . .
C4 C 0.3833(7) 0.4556(6) -0.3655(7) 0.084(2) Uani 1 1 d . . .
C5 C 0.1400(6) 0.7899(5) -0.2994(4) 0.0562(11) Uani 1 1 d . . .
C6A C 0.1634(19) 0.891(2) -0.2874(16) 0.072(5) Uani 0.50 1 d P . .
C6B C 0.035(5) 0.849(3) -0.337(4) 0.092(11) Uani 0.50 1 d P . .
C7 C 0.073(2) 1.0228(13) -0.3132(15) 0.150(8) Uani 1 1 d . . .
C8 C -0.0115(14) 1.0144(17) -0.3481(12) 0.143(5) Uani 1 1 d . . .
C9A C -0.0448(14) 0.9379(11) -0.3581(12) 0.075(4) Uani 0.50 1 d P . .
C9B C 0.149(5) 0.972(2) -0.281(2) 0.167(19) Uani 0.50 1 d P . .
C10A C 0.029(3) 0.817(2) -0.341(3) 0.062(6) Uani 0.50 1 d P . .
C10B C 0.205(3) 0.8493(19) -0.2672(17) 0.083(6) Uani 0.50 1 d P . .
C13 C 0.3136(6) 0.2295(5) 0.2055(5) 0.0631(13) Uani 1 1 d . . .
H13 H 0.2953 0.1801 0.1703 0.076 Uiso 1 1 calc R . .
C14 C 0.3941(7) 0.1886(5) 0.2736(5) 0.0744(17) Uani 1 1 d . . .
H14 H 0.4400 0.1092 0.2918 0.088 Uiso 1 1 calc R . .
C15 C 0.3909(6) 0.2910(5) 0.3083(5) 0.0657(14) Uani 1 1 d . . .
H15 H 0.4350 0.2937 0.3557 0.080 Uiso 1 1 calc R . .
C23 C 0.3373(6) 0.6477(6) -0.0060(5) 0.0684(15) Uani 1 1 d . . .
H23 H 0.3247 0.6646 -0.0765 0.082 Uiso 1 1 calc R . .
C24 C 0.4233(7) 0.6785(7) 0.0236(6) 0.0786(18) Uani 1 1 d . . .
H24 H 0.4774 0.7192 -0.0205 0.092 Uiso 1 1 calc R . .
C25 C 0.4110(6) 0.6355(6) 0.1330(6) 0.0692(15) Uani 1 1 d . . .
H25 H 0.4565 0.6423 0.1775 0.082 Uiso 1 1 calc R . .
C33 C -0.0865(5) 0.6316(5) 0.3468(4) 0.0605(12) Uani 1 1 d . . .
H33 H -0.1631 0.6411 0.3322 0.072 Uiso 1 1 calc R . .
C34 C -0.0856(7) 0.6694(6) 0.4436(5) 0.0746(17) Uani 1 1 d . . .
H34 H -0.1593 0.7100 0.5043 0.089 Uiso 1 1 calc R . .
C35 C 0.0466(7) 0.6344(5) 0.4314(5) 0.0667(14) Uani 1 1 d . . .
H35 H 0.0794 0.6457 0.4842 0.080 Uiso 1 1 calc R . .
C41 C 0.1905(5) 0.2882(4) -0.0721(4) 0.0508(10) Uani 1 1 d . . .
C42 C 0.2505(6) 0.1707(5) -0.1355(5) 0.0635(13) Uani 1 1 d . . .
H42 H 0.1873 0.1733 -0.1713 0.077 Uiso 1 1 calc R . .
C43 C 0.2638(10) 0.0649(7) -0.0523(7) 0.102(3) Uani 1 1 d . . .
H43A H 0.3078 -0.0090 -0.0949 0.126 Uiso 1 1 calc R . .
H43B H 0.3207 0.0643 -0.0116 0.126 Uiso 1 1 calc R . .
C44 C 0.1341(15) 0.0667(12) 0.0318(11) 0.181(7) Uani 1 1 d . . .
H44A H 0.1479 -0.0093 0.0716 0.203 Uiso 1 1 calc R . .
H44B H 0.0718 0.0806 -0.0071 0.203 Uiso 1 1 calc R . .
H44C H 0.0989 0.1298 0.0851 0.203 Uiso 1 1 calc R . .
C45 C 0.3817(5) 0.1528(4) -0.2284(5) 0.0567(11) Uani 1 1 d . . .
C46 C 0.4913(6) 0.1493(6) -0.2069(6) 0.0723(16) Uani 1 1 d . . .
H46 H 0.4853 0.1571 -0.1328 0.087 Uiso 1 1 calc R . .
C47 C 0.6101(7) 0.1342(8) -0.2943(8) 0.103(3) Uani 1 1 d . . .
H47 H 0.6824 0.1335 -0.2782 0.120 Uiso 1 1 calc R . .
C48 C 0.6232(8) 0.1202(8) -0.4038(8) 0.098(3) Uani 1 1 d . . .
H48 H 0.7041 0.1091 -0.4615 0.116 Uiso 1 1 calc R . .
C49 C 0.5177(9) 0.1225(6) -0.4275(6) 0.086(2) Uani 1 1 d . . .
H49 H 0.5258 0.1132 -0.5018 0.102 Uiso 1 1 calc R . .
C50 C 0.3958(7) 0.1390(5) -0.3398(5) 0.0700(15) Uani 1 1 d . . .
H50 H 0.3235 0.1406 -0.3568 0.084 Uiso 1 1 calc R . .
B1 B 0.2731(5) 0.5212(5) 0.2794(5) 0.0510(11) Uani 1 1 d . . .
H1 H 0.3138 0.5295 0.3319 0.061 Uiso 1 1 calc R . .

loop_
_atom_site_aniso_label
_atom_site_aniso_U_11
_atom_site_aniso_U_22
_atom_site_aniso_U_33
_atom_site_aniso_U_23
_atom_site_aniso_U_13
_atom_site_aniso_U_12
Gd 0.03485(11) 0.05372(13) 0.03599(11) -0.00246(8) -0.00699(7) -0.01940(8)
O1 0.062(2) 0.092(3) 0.0439(17) 0.0077(17) -0.0119(15) -0.044(2)
O2 0.064(2) 0.077(2) 0.0471(17) 0.0074(16) -0.0123(15) -0.0428(19)
O3 0.069(2) 0.074(2) 0.059(2) -0.0222(18) -0.0199(19) -0.0170(19)
O4 0.0418(17) 0.069(2) 0.061(2) 0.0054(17) -0.0085(15) -0.0085(15)
N11 0.0449(19) 0.058(2) 0.0444(19) 0.0006(16) -0.0154(15) -0.0136(16)
N12 0.050(2) 0.056(2) 0.050(2) 0.0011(16) -0.0176(17) -0.0174(17)
N21 0.051(2) 0.063(2) 0.053(2) -0.0006(17) -0.0170(17) -0.0291(18)
N22 0.055(2) 0.069(2) 0.047(2) 0.0046(17) -0.0162(17) -0.036(2)
N31 0.054(2) 0.056(2) 0.0406(18) -0.0070(15) -0.0169(16) -0.0160(17)
N32 0.0411(18) 0.066(2) 0.0453(19) -0.0094(17) -0.0093(15) -0.0157(17)
C1 0.049(2) 0.061(3) 0.039(2) 0.0011(18) 0.0003(17) -0.031(2)
C2A 0.041(4) 0.066(6) 0.026(5) 0.010(4) -0.012(3) -0.033(4)
C2B 0.062(9) 0.083(9) 0.033(6) 0.008(6) 0.003(5) -0.031(7)
C3A 0.037(4) 0.053(4) 0.028(3) 0.001(3) -0.003(3) -0.014(3)
C3B 0.108(14) 0.111(13) 0.089(12) 0.015(10) 0.027(10) -0.057(11)
C4 0.058(3) 0.074(4) 0.086(5) 0.008(3) -0.004(3) -0.012(3)
C5 0.064(3) 0.069(3) 0.037(2) 0.0062(19) -0.0081(19) -0.036(2)
C6A 0.073(9) 0.091(14) 0.056(8) 0.012(7) -0.014(6) -0.046(9)
C6B 0.082(13) 0.11(3) 0.071(12) -0.032(17) -0.020(9) -0.022(19)
C7 0.178(17) 0.095(8) 0.126(12) 0.023(7) 0.006(10) -0.058(10)
C8 0.101(9) 0.170(14) 0.116(9) 0.019(9) -0.008(7) -0.041(9)
C9A 0.066(7) 0.048(5) 0.073(8) 0.009(5) -0.011(6) 0.000(5)
C9B 0.32(5) 0.091(15) 0.091(15) -0.017(12) 0.02(2) -0.14(3)
C10A 0.059(10) 0.048(7) 0.051(9) -0.004(7) -0.012(7) 0.003(7)
C10B 0.134(19) 0.080(12) 0.063(9) 0.009(8) -0.041(10) -0.065(12)
C13 0.070(3) 0.052(3) 0.056(3) 0.001(2) -0.012(2) -0.020(2)
C14 0.072(4) 0.056(3) 0.064(3) 0.008(2) -0.019(3) -0.001(3)
C15 0.051(3) 0.073(3) 0.059(3) 0.008(2) -0.023(2) -0.009(2)
C23 0.075(4) 0.090(4) 0.057(3) 0.009(3) -0.017(3) -0.055(3)
C24 0.080(4) 0.095(4) 0.079(4) 0.006(3) -0.014(3) -0.063(4)
C25 0.067(3) 0.083(4) 0.077(4) -0.003(3) -0.026(3) -0.046(3)
C33 0.048(2) 0.065(3) 0.048(2) -0.003(2) -0.003(2) -0.013(2)
C34 0.069(4) 0.068(3) 0.049(3) -0.011(2) -0.002(2) -0.002(3)
C35 0.080(4) 0.067(3) 0.044(2) -0.009(2) -0.020(2) -0.016(3)
C41 0.043(2) 0.054(2) 0.040(2) -0.0079(17) -0.0062(17) -0.0084(18)
C42 0.056(3) 0.060(3) 0.068(3) -0.021(2) -0.006(2) -0.021(2)
C43 0.128(7) 0.070(4) 0.075(5) -0.001(3) 0.001(4) -0.036(4)
C44 0.212(15) 0.169(12) 0.124(9) -0.026(8) 0.057(10) -0.126(12)
C45 0.052(2) 0.043(2) 0.063(3) -0.0168(19) -0.009(2) -0.0077(18)
C46 0.054(3) 0.078(4) 0.074(4) -0.030(3) -0.012(3) -0.013(3)
C47 0.055(4) 0.116(6) 0.117(7) -0.054(5) -0.001(4) -0.019(4)
C48 0.073(5) 0.089(5) 0.091(5) -0.019(4) 0.007(4) -0.015(4)
C49 0.096(5) 0.065(3) 0.057(3) -0.008(3) -0.009(3) -0.004(3)
C50 0.073(4) 0.051(3) 0.071(4) -0.011(2) -0.026(3) -0.004(2)
B1 0.044(2) 0.066(3) 0.048(2) -0.002(2) -0.018(2) -0.022(2)

loop_
_atom_type_symbol
_atom_type_description
_atom_type_scat_dispersion_real
_atom_type_scat_dispersion_imag
_atom_type_scat_source
Gd Gd -0.1653 3.9035 'International Tables Vol C Tables 4.2.6.8 and 6.1.1.4'
O O 0.0106 0.0060 'International Tables Vol C Tables 4.2.6.8 and 6.1.1.4'
N N 0.0061 0.0033 'International Tables Vol C Tables 4.2.6.8 and 6.1.1.4'
C C 0.0033 0.0016 'International Tables Vol C Tables 4.2.6.8 and 6.1.1.4'
B B 0.0013 0.0007 'International Tables Vol C Tables 4.2.6.8 and 6.1.1.4'
H H 0.0000 0.0000 'International Tables Vol C Tables 4.2.6.8 and 6.1.1.4'

loop_
_geom_angle_atom_site_label_1
_geom_angle_atom_site_label_2
_geom_angle_atom_site_label_3
_geom_angle
_geom_angle_site_symmetry_1
_geom_angle_site_symmetry_3
_geom_angle_publ_flag
O4 Gd O2 76.93(15) 2_565 2_565 ?
O4 Gd O1 77.46(14) 2_565 . ?
O2 Gd O1 133.15(13) 2_565 . ?
O4 Gd O3 127.87(15) 2_565 . ?
O2 Gd O3 83.94(15) 2_565 . ?
O1 Gd O3 81.76(16) . . ?
O4 Gd N22 110.26(15) 2_565 . ?
O2 Gd N22 151.67(14) 2_565 . ?
O1 Gd N22 74.66(13) . . ?
O3 Gd N22 109.31(15) . . ?
O4 Gd N32 81.34(14) 2_565 . ?
O2 Gd N32 81.11(14) 2_565 . ?
O1 Gd N32 132.08(15) . . ?
O3 Gd N32 142.71(15) . . ?
N22 Gd N32 73.30(14) . . ?
O4 Gd N12 149.47(14) 2_565 . ?
O2 Gd N12 84.71(14) 2_565 . ?
O1 Gd N12 131.77(14) . . ?
O3 Gd N12 72.98(14) . . ?
N22 Gd N12 75.99(14) . . ?
N32 Gd N12 71.77(14) . . ?
C1 O1 Gd 139.7(3) . . ?
C1 O2 Gd 138.3(3) . 2_565 ?
C41 O3 Gd 111.7(3) . . ?
C41 O4 Gd 177.8(4) . 2_565 ?
C15 N11 N12 109.5(5) . . ?
C15 N11 B1 128.7(5) . . ?
N12 N11 B1 121.8(4) . . ?
C13 N12 N11 106.4(4) . . ?
C13 N12 Gd 130.1(4) . . ?
N11 N12 Gd 123.5(3) . . ?
C25 N21 N22 109.5(4) . . ?
C25 N21 B1 129.3(5) . . ?
N22 N21 B1 121.2(4) . . ?
C23 N22 N21 105.7(4) . . ?
C23 N22 Gd 130.2(4) . . ?
N21 N22 Gd 123.6(3) . . ?
C35 N31 N32 109.5(4) . . ?
C35 N31 B1 129.1(5) . . ?
N32 N31 B1 121.3(4) . . ?
C33 N32 N31 106.1(4) . . ?
C33 N32 Gd 130.0(4) . . ?
N31 N32 Gd 123.8(3) . . ?
O1 C1 O2 125.9(4) . . ?
O1 C1 C2A 109.0(5) . . ?
O2 C1 C2A 124.9(5) . . ?
O1 C1 C2B 128.3(8) . . ?
O2 C1 C2B 105.6(7) . . ?
C2A C1 C2B 21.2(6) . . ?
C5 C2A C1 111.2(9) . . ?
C5 C2A C3A 108.3(7) . . ?
C1 C2A C3A 105.2(8) . . ?
C3B C2B C5 119.8(14) . . ?
C3B C2B C1 111.0(13) . . ?
C5 C2B C1 107.6(9) . . ?
C4 C3A C2A 110.2(8) . . ?
C2B C3B C4 114.8(17) . . ?
C3B C4 C3A 40.5(10) . . ?
C6B C5 C6A 97.5(16) . . ?
C6B C5 C10B 123.3(17) . . ?
C6A C5 C10B 25.9(9) . . ?
C6B C5 C10A 17(2) . . ?
C6A C5 C10A 114.8(13) . . ?
C10B C5 C10A 140.6(14) . . ?
C6B C5 C2A 138.0(15) . . ?
C6A C5 C2A 124.4(9) . . ?
C10B C5 C2A 98.6(10) . . ?
C10A C5 C2A 120.8(11) . . ?
C6B C5 C2B 117.4(15) . . ?
C6A C5 C2B 144.3(11) . . ?
C10B C5 C2B 119.1(12) . . ?
C10A C5 C2B 100.3(12) . . ?
C2A C5 C2B 21.5(6) . . ?
C5 C6A C7 122.0(16) . . ?
C5 C6B C8 113(2) . . ?
C9B C7 C8 142(2) . . ?
C9B C7 C6A 35.3(15) . . ?
C8 C7 C6A 107.2(16) . . ?
C9A C8 C7 137.5(18) . . ?
C9A C8 C6B 37.6(17) . . ?
C7 C8 C6B 100.1(18) . . ?
C8 C9A C10A 121(2) . . ?
C7 C9B C10B 129(3) . . ?
C9A C10A C5 117(2) . . ?
C9B C10B C5 112(2) . . ?
N12 C13 C14 110.8(6) . . ?
N12 C13 H13 124.6 . . ?
C14 C13 H13 124.6 . . ?
C15 C14 C13 104.6(5) . . ?
C15 C14 H14 127.7 . . ?
C13 C14 H14 127.7 . . ?
N11 C15 C14 108.7(5) . . ?
N11 C15 H15 125.7 . . ?
C14 C15 H15 125.7 . . ?
N22 C23 C24 111.5(6) . . ?
N22 C23 H23 124.2 . . ?
C24 C23 H23 124.2 . . ?
C25 C24 C23 104.4(5) . . ?
C25 C24 H24 127.8 . . ?
C23 C24 H24 127.8 . . ?
N21 C25 C24 108.8(5) . . ?
N21 C25 H25 125.6 . . ?
C24 C25 H25 125.6 . . ?
N32 C33 C34 110.3(5) . . ?
N32 C33 H33 124.8 . . ?
C34 C33 H33 124.8 . . ?
C35 C34 C33 105.4(5) . . ?
C35 C34 H34 127.3 . . ?
C33 C34 H34 127.3 . . ?
N31 C35 C34 108.7(5) . . ?
N31 C35 H35 125.7 . . ?
C34 C35 H35 125.7 . . ?
O3 C41 O4 120.6(5) . . ?
O3 C41 C42 120.1(5) . . ?
O4 C41 C42 119.3(5) . . ?
C45 C42 C43 110.9(6) . . ?
C45 C42 C41 113.6(4) . . ?
C43 C42 C41 110.2(5) . . ?
C45 C42 H42 107.3 . . ?
C43 C42 H42 107.3 . . ?
C41 C42 H42 107.3 . . ?
C44 C43 C42 114.1(9) . . ?
C44 C43 H43A 108.7 . . ?
C42 C43 H43A 108.7 . . ?
C44 C43 H43B 108.7 . . ?
C42 C43 H43B 108.7 . . ?
H43A C43 H43B 107.6 . . ?
C43 C44 H44A 109.5 . . ?
C43 C44 H44B 109.5 . . ?
H44A C44 H44B 109.5 . . ?
C43 C44 H44C 109.5 . . ?
H44A C44 H44C 109.5 . . ?
H44B C44 H44C 109.5 . . ?
C46 C45 C50 117.7(6) . . ?
C46 C45 C42 122.0(5) . . ?
C50 C45 C42 120.3(5) . . ?
C45 C46 C47 120.7(7) . . ?
C45 C46 H46 119.6 . . ?
C47 C46 H46 119.6 . . ?
C48 C47 C46 121.2(8) . . ?
C48 C47 H47 119.4 . . ?
C46 C47 H47 119.4 . . ?
C49 C48 C47 119.5(7) . . ?
C49 C48 H48 120.3 . . ?
C47 C48 H48 120.3 . . ?
C48 C49 C50 120.0(7) . . ?
C48 C49 H49 120.0 . . ?
C50 C49 H49 120.0 . . ?
C45 C50 C49 120.9(7) . . ?
C45 C50 H50 119.6 . . ?
C49 C50 H50 119.6 . . ?
N31 B1 N11 109.4(4) . . ?
N31 B1 N21 110.0(4) . . ?
N11 B1 N21 110.1(4) . . ?
N31 B1 H1 109.1 . . ?
N11 B1 H1 109.1 . . ?
N21 B1 H1 109.1 . . ?

loop_
_geom_bond_atom_site_label_1
_geom_bond_atom_site_label_2
_geom_bond_distance
_geom_bond_site_symmetry_2
_geom_bond_publ_flag
Gd O4 2.307(4) 2_565 ?
Gd O2 2.328(3) 2_565 ?
Gd O1 2.329(4) . ?
Gd O3 2.380(4) . ?
Gd N22 2.508(4) . ?
Gd N32 2.510(4) . ?
Gd N12 2.522(4) . ?
O1 C1 1.239(6) . ?
O2 C1 1.250(6) . ?
O2 Gd 2.328(3) 2_565 ?
O3 C41 1.245(6) . ?
O4 C41 1.258(6) . ?
O4 Gd 2.307(4) 2_565 ?
N11 C15 1.351(6) . ?
N11 N12 1.352(6) . ?
N11 B1 1.532(7) . ?
N12 C13 1.337(7) . ?
N21 C25 1.342(7) . ?
N21 N22 1.367(6) . ?
N21 B1 1.538(7) . ?
N22 C23 1.331(7) . ?
N31 C35 1.343(6) . ?
N31 N32 1.364(6) . ?
N31 B1 1.529(7) . ?
N32 C33 1.346(6) . ?
C1 C2A 1.530(12) . ?
C1 C2B 1.568(14) . ?
C2A C5 1.514(15) . ?
C2A C3A 1.587(15) . ?
C2B C3B 1.43(3) . ?
C2B C5 1.543(19) . ?
C3A C4 1.577(11) . ?
C3B C4 1.51(2) . ?
C5 C6B 1.35(4) . ?
C5 C6A 1.41(2) . ?
C5 C10B 1.42(2) . ?
C5 C10A 1.46(3) . ?
C6A C7 1.57(2) . ?
C6B C8 1.86(4) . ?
C7 C9B 1.04(5) . ?
C7 C8 1.25(2) . ?
C8 C9A 1.18(2) . ?
C9A C10A 1.40(2) . ?
C9B C10B 1.38(3) . ?
C13 C14 1.385(9) . ?
C13 H13 0.9300 . ?
C14 C15 1.370(10) . ?
C14 H14 0.9300 . ?
C15 H15 0.9300 . ?
C23 C24 1.378(8) . ?
C23 H23 0.9300 . ?
C24 C25 1.374(10) . ?
C24 H24 0.9300 . ?
C25 H25 0.9300 . ?
C33 C34 1.378(9) . ?
C33 H33 0.9300 . ?
C34 C35 1.369(10) . ?
C34 H34 0.9300 . ?
C35 H35 0.9300 . ?
C41 C42 1.524(7) . ?
C42 C45 1.503(7) . ?
C42 C43 1.518(10) . ?
C42 H42 0.9800 . ?
C43 C44 1.491(13) . ?
C43 H43A 0.9700 . ?
C43 H43B 0.9700 . ?
C44 H44A 0.9600 . ?
C44 H44B 0.9600 . ?
C44 H44C 0.9600 . ?
C45 C46 1.376(8) . ?
C45 C50 1.386(8) . ?
C46 C47 1.382(10) . ?
C46 H46 0.9300 . ?
C47 C48 1.366(13) . ?
C47 H47 0.9300 . ?
C48 C49 1.351(12) . ?
C48 H48 0.9300 . ?
C49 C50 1.405(10) . ?
C49 H49 0.9300 . ?
C50 H50 0.9300 . ?
B1 H1 0.9800 . ?

loop_
_geom_contact_atom_site_label_1
_geom_contact_atom_site_label_2
_geom_contact_distance
_geom_contact_site_symmetry_1
_geom_contact_site_symmetry_2
Gd Gd 4.0290(9) 2_565 ?
Gd O2 3.783(4) . ?
Gd O4 2.992(5) . ?

loop_
_geom_torsion_atom_site_label_1
_geom_torsion_atom_site_label_2
_geom_torsion_atom_site_label_3
_geom_torsion_atom_site_label_4
_geom_torsion
_geom_torsion_site_symmetry_1
_geom_torsion_site_symmetry_2
_geom_torsion_site_symmetry_3
_geom_torsion_site_symmetry_4
_geom_torsion_publ_flag
O4 Gd O1 C1 -40.1(6) 2_565 . . . ?
O2 Gd O1 C1 18.1(7) 2_565 . . . ?
O3 Gd O1 C1 91.7(6) . . . . ?
N22 Gd O1 C1 -155.5(6) . . . . ?
N32 Gd O1 C1 -106.0(6) . . . . ?
N12 Gd O1 C1 150.0(5) . . . . ?
O4 Gd O3 C41 -4.6(5) 2_565 . . . ?
O2 Gd O3 C41 63.7(4) 2_565 . . . ?
O1 Gd O3 C41 -71.6(4) . . . . ?
N22 Gd O3 C41 -142.1(4) . . . . ?
N32 Gd O3 C41 130.3(4) . . . . ?
N12 Gd O3 C41 150.0(4) . . . . ?
C15 N11 N12 C13 1.0(6) . . . . ?
B1 N11 N12 C13 -176.5(4) . . . . ?
C15 N11 N12 Gd -177.5(3) . . . . ?
B1 N11 N12 Gd 4.9(6) . . . . ?
O4 Gd N12 C13 108.8(5) 2_565 . . . ?
O2 Gd N12 C13 56.0(5) 2_565 . . . ?
O1 Gd N12 C13 -91.0(5) . . . . ?
O3 Gd N12 C13 -29.3(5) . . . . ?
N22 Gd N12 C13 -144.9(5) . . . . ?
N32 Gd N12 C13 138.3(5) . . . . ?
O4 Gd N12 N11 -73.0(5) 2_565 . . . ?
O2 Gd N12 N11 -125.9(4) 2_565 . . . ?
O1 Gd N12 N11 87.2(4) . . . . ?
O3 Gd N12 N11 148.9(4) . . . . ?
N22 Gd N12 N11 33.2(3) . . . . ?
N32 Gd N12 N11 -43.5(3) . . . . ?
C25 N21 N22 C23 1.2(6) . . . . ?
B1 N21 N22 C23 179.9(5) . . . . ?
C25 N21 N22 Gd 174.1(4) . . . . ?
B1 N21 N22 Gd -7.2(6) . . . . ?
O4 Gd N22 C23 -72.1(6) 2_565 . . . ?
O2 Gd N22 C23 -172.3(5) 2_565 . . . ?
O1 Gd N22 C23 -2.1(5) . . . . ?
O3 Gd N22 C23 73.2(6) . . . . ?
N32 Gd N22 C23 -146.0(6) . . . . ?
N12 Gd N22 C23 139.2(6) . . . . ?
O4 Gd N22 N21 116.8(4) 2_565 . . . ?
O2 Gd N22 N21 16.6(6) 2_565 . . . ?
O1 Gd N22 N21 -173.1(4) . . . . ?
O3 Gd N22 N21 -97.8(4) . . . . ?
N32 Gd N22 N21 43.0(4) . . . . ?
N12 Gd N22 N21 -31.9(4) . . . . ?
C35 N31 N32 C33 -0.3(6) . . . . ?
B1 N31 N32 C33 175.8(5) . . . . ?
C35 N31 N32 Gd -180.0(4) . . . . ?
B1 N31 N32 Gd -3.9(6) . . . . ?
O4 Gd N32 C33 28.6(5) 2_565 . . . ?
O2 Gd N32 C33 -49.4(5) 2_565 . . . ?
O1 Gd N32 C33 93.0(5) . . . . ?
O3 Gd N32 C33 -116.9(5) . . . . ?
N22 Gd N32 C33 142.9(5) . . . . ?
N12 Gd N32 C33 -136.7(5) . . . . ?
O4 Gd N32 N31 -151.7(4) 2_565 . . . ?
O2 Gd N32 N31 130.3(4) 2_565 . . . ?
O1 Gd N32 N31 -87.4(4) . . . . ?
O3 Gd N32 N31 62.7(5) . . . . ?
N22 Gd N32 N31 -37.4(4) . . . . ?
N12 Gd N32 N31 43.0(4) . . . . ?
Gd O1 C1 O2 -1.2(9) . . . . ?
Gd O1 C1 C2A 174.2(7) . . . . ?
Gd O1 C1 C2B -175.6(9) . . . . ?
Gd O2 C1 O1 -18.1(9) 2_565 . . . ?
Gd O2 C1 C2A 167.2(7) 2_565 . . . ?
Gd O2 C1 C2B 157.4(8) 2_565 . . . ?
O1 C1 C2A C5 -123.6(6) . . . . ?
O2 C1 C2A C5 51.9(10) . . . . ?
C2B C1 C2A C5 79(3) . . . . ?
O1 C1 C2A C3A 119.4(7) . . . . ?
O2 C1 C2A C3A -65.1(11) . . . . ?
C2B C1 C2A C3A -38(3) . . . . ?
O1 C1 C2B C3B 35.3(19) . . . . ?
O2 C1 C2B C3B -140.0(14) . . . . ?
C2A C1 C2B C3B 63(3) . . . . ?
O1 C1 C2B C5 -97.6(11) . . . . ?
O2 C1 C2B C5 87.1(10) . . . . ?
C2A C1 C2B C5 -70(3) . . . . ?
C5 C2A C3A C4 168.4(7) . . . . ?
C1 C2A C3A C4 -72.7(9) . . . . ?
C5 C2B C3B C4 -164.3(11) . . . . ?
C1 C2B C3B C4 69(2) . . . . ?
C2B C3B C4 C3A 40.4(14) . . . . ?
C2A C3A C4 C3B -38.0(10) . . . . ?
C1 C2A C5 C6B -59(3) . . . . ?
C3A C2A C5 C6B 56(3) . . . . ?
C1 C2A C5 C6A 119.7(11) . . . . ?
C3A C2A C5 C6A -125.2(11) . . . . ?
C1 C2A C5 C10B 117.6(11) . . . . ?
C3A C2A C5 C10B -127.3(11) . . . . ?
C1 C2A C5 C10A -59.8(17) . . . . ?
C3A C2A C5 C10A 55.3(18) . . . . ?
C1 C2A C5 C2B -79(2) . . . . ?
C3A C2A C5 C2B 36(2) . . . . ?
C3B C2B C5 C6B 137(3) . . . . ?
C1 C2B C5 C6B -95(2) . . . . ?
C3B C2B C5 C6A -31(2) . . . . ?
C1 C2B C5 C6A 97.4(17) . . . . ?
C3B C2B C5 C10B -39(2) . . . . ?
C1 C2B C5 C10B 89.2(14) . . . . ?
C3B C2B C5 C10A 139(2) . . . . ?
C1 C2B C5 C10A -93.1(16) . . . . ?
C3B C2B C5 C2A -58(3) . . . . ?
C1 C2B C5 C2A 70(2) . . . . ?
C6B C5 C6A C7 2(3) . . . . ?
C10B C5 C6A C7 -173(5) . . . . ?
C10A C5 C6A C7 2(2) . . . . ?
C2A C5 C6A C7 -177.7(12) . . . . ?
C2B C5 C6A C7 170.5(12) . . . . ?
C6A C5 C6B C8 0(3) . . . . ?
C10B C5 C6B C8 2(4) . . . . ?
C10A C5 C6B C8 -180(13) . . . . ?
C2A C5 C6B C8 178.8(9) . . . . ?
C2B C5 C6B C8 -173.1(15) . . . . ?
C5 C6A C7 C9B 172(3) . . . . ?
C5 C6A C7 C8 -3(2) . . . . ?
C9B C7 C8 C9A 2(6) . . . . ?
C6A C7 C8 C9A 7(3) . . . . ?
C9B C7 C8 C6B -3(5) . . . . ?
C6A C7 C8 C6B 2(2) . . . . ?
C5 C6B C8 C9A -176(5) . . . . ?
C5 C6B C8 C7 -1(3) . . . . ?
C7 C8 C9A C10A -9(3) . . . . ?
C6B C8 C9A C10A -1(4) . . . . ?
C8 C7 C9B C10B 6(7) . . . . ?
C6A C7 C9B C10B -2(2) . . . . ?
C8 C9A C10A C5 6(3) . . . . ?
C6B C5 C10A C9A -2(8) . . . . ?
C6A C5 C10A C9A -3(3) . . . . ?
C10B C5 C10A C9A 0(4) . . . . ?
C2A C5 C10A C9A 176.4(17) . . . . ?
C2B C5 C10A C9A -176(2) . . . . ?
C7 C9B C10B C5 -3(4) . . . . ?
C6B C5 C10B C9B -1(3) . . . . ?
C6A C5 C10B C9B 5(2) . . . . ?
C10A C5 C10B C9B -2(3) . . . . ?
C2A C5 C10B C9B -178.4(18) . . . . ?
C2B C5 C10B C9B 174.5(16) . . . . ?
N11 N12 C13 C14 -1.3(6) . . . . ?
Gd N12 C13 C14 177.1(4) . . . . ?
N12 C13 C14 C15 1.0(7) . . . . ?
N12 N11 C15 C14 -0.4(6) . . . . ?
B1 N11 C15 C14 177.0(5) . . . . ?
C13 C14 C15 N11 -0.4(7) . . . . ?
N21 N22 C23 C24 -1.1(8) . . . . ?
Gd N22 C23 C24 -173.4(4) . . . . ?
N22 C23 C24 C25 0.6(8) . . . . ?
N22 N21 C25 C24 -0.8(7) . . . . ?
B1 N21 C25 C24 -179.4(6) . . . . ?
C23 C24 C25 N21 0.2(8) . . . . ?
N31 N32 C33 C34 1.3(6) . . . . ?
Gd N32 C33 C34 -179.0(4) . . . . ?
N32 C33 C34 C35 -1.8(7) . . . . ?
N32 N31 C35 C34 -0.9(7) . . . . ?
B1 N31 C35 C34 -176.5(5) . . . . ?
C33 C34 C35 N31 1.6(7) . . . . ?
Gd O3 C41 O4 6.7(6) . . . . ?
Gd O3 C41 C42 -175.3(4) . . . . ?
Gd O4 C41 O3 -82(11) 2_565 . . . ?
Gd O4 C41 C42 100(11) 2_565 . . . ?
O3 C41 C42 C45 -62.9(7) . . . . ?
O4 C41 C42 C45 115.2(6) . . . . ?
O3 C41 C42 C43 62.2(8) . . . . ?
O4 C41 C42 C43 -119.7(7) . . . . ?
C45 C42 C43 C44 -171.0(8) . . . . ?
C41 C42 C43 C44 62.3(10) . . . . ?
C43 C42 C45 C46 -65.3(8) . . . . ?
C41 C42 C45 C46 59.4(8) . . . . ?
C43 C42 C45 C50 114.5(7) . . . . ?
C41 C42 C45 C50 -120.7(6) . . . . ?
C50 C45 C46 C47 1.0(10) . . . . ?
C42 C45 C46 C47 -179.2(7) . . . . ?
C45 C46 C47 C48 -1.2(13) . . . . ?
C46 C47 C48 C49 0.8(14) . . . . ?
C47 C48 C49 C50 -0.1(12) . . . . ?
C46 C45 C50 C49 -0.3(8) . . . . ?
C42 C45 C50 C49 179.8(5) . . . . ?
C48 C49 C50 C45 -0.1(10) . . . . ?
C35 N31 B1 N11 116.9(6) . . . . ?
N32 N31 B1 N11 -58.4(6) . . . . ?
C35 N31 B1 N21 -122.1(6) . . . . ?
N32 N31 B1 N21 62.7(6) . . . . ?
C15 N11 B1 N31 -119.3(5) . . . . ?
N12 N11 B1 N31 57.8(6) . . . . ?
C15 N11 B1 N21 119.7(5) . . . . ?
N12 N11 B1 N21 -63.2(6) . . . . ?
C25 N21 B1 N31 122.4(6) . . . . ?
N22 N21 B1 N31 -56.1(6) . . . . ?
C25 N21 B1 N11 -117.0(6) . . . . ?
N22 N21 B1 N11 64.6(6) . . . . ?
